data_7121055
loop_
_publ_author_name
'Hu, Jiyong'
'Liao, Chunli'
'Mao, Ruina'
'Zhang, Junshuai'
'Zhao, Jin'an'
'Gu, Zhenzhen'

_publ_section_title
;
 DNA interactions and <i>in vitro</i> anticancer evaluations of
 pyridine-benzimidazole-based Cu complexes.
;
_journal_issue 2
_journal_name_full MedChemComm
_journal_page_first 337
_journal_page_last 343
_journal_paper_doi 10.1039/c7md00462a
_journal_volume 9
_journal_year 2018
_chemical_formula_moiety '0.5(C76 H56 Br6 Cu4 N12 O2)'
_chemical_formula_sum 'C38 H28 Br3 Cu2 N6 O'
_chemical_formula_weight 951.47
_space_group_crystal_system monoclinic
_space_group_IT_number 11
_space_group_name_Hall '-P 2yb'
_space_group_name_H-M_alt 'P 1 21/m 1'
_symmetry_space_group_name_Hall '-P 2yb'
_symmetry_space_group_name_H-M 'P 1 21/m 1'
_atom_sites_solution_hydrogens geom
_atom_sites_solution_primary direct
_audit_creation_date 2015-08-05
_audit_creation_method
;
Olex2 1.2
(compiled 2014.11.28 svn.r3106 for OlexSys, GUI svn.r4959)
;
_audit_update_record
;
2017-02-10 deposited with the CCDC.
2017-12-28 downloaded from the CCDC.
;
_cell_angle_alpha 90
_cell_angle_beta 103.517(4)
_cell_angle_gamma 90
_cell_formula_units_Z 2
_cell_length_a 9.7938(3)
_cell_length_b 19.0133(15)
_cell_length_c 14.1848(8)
_cell_measurement_reflns_used 1969
_cell_measurement_temperature 100.00(10)
_cell_measurement_theta_max 68.3410
_cell_measurement_theta_min 3.9460
_cell_volume 2568.2(3)
_computing_cell_refinement
;
CrysAlisPro, Agilent Technologies,
Version 1.171.36.28 (release 01-02-2013 CrysAlis171 .NET)
(compiled Feb  1 2013,16:14:44)
;
_computing_data_collection
;
CrysAlisPro, Agilent Technologies,
Version 1.171.36.28 (release 01-02-2013 CrysAlis171 .NET)
(compiled Feb  1 2013,16:14:44)
;
_computing_data_reduction
;
CrysAlisPro, Agilent Technologies,
Version 1.171.36.28 (release 01-02-2013 CrysAlis171 .NET)
(compiled Feb  1 2013,16:14:44)
;
_computing_molecular_graphics 'Olex2 (Dolomanov et al., 2009)'
_computing_publication_material 'Olex2 (Dolomanov et al., 2009)'
_computing_structure_refinement 'ShelXL (Sheldrick, 2008)'
_computing_structure_solution 'SIR2004 (Burla et al., 2007)'
_diffrn_ambient_temperature 100.00(10)
_diffrn_detector_area_resol_mean 10.5281
_diffrn_measured_fraction_theta_full 1.000
_diffrn_measured_fraction_theta_max 0.984
_diffrn_measurement_details
;
#__ type_ start__ end____ width___ exp.time_
  1 omega -103.00  -14.00   1.0000    6.0000
omega____ theta____ kappa____ phi______ frames
    -      -40.2335  -37.0000    0.0000 89

#__ type_ start__ end____ width___ exp.time_
  2 omega  -96.00   -4.00   1.0000    6.0000
omega____ theta____ kappa____ phi______ frames
    -      -40.2335  125.0000  150.0000 92

#__ type_ start__ end____ width___ exp.time_
  3 omega -116.00  -89.00   1.0000   30.0000
omega____ theta____ kappa____ phi______ frames
    -      -61.5000 -111.0000 -180.0000 27

#__ type_ start__ end____ width___ exp.time_
  4 omega  -31.00   16.00   1.0000   30.0000
omega____ theta____ kappa____ phi______ frames
    -      -61.5000   30.0000  -60.0000 47

#__ type_ start__ end____ width___ exp.time_
  5 omega  117.00  144.00   1.0000   30.0000
omega____ theta____ kappa____ phi______ frames
    -      113.0000  178.0000 -180.0000 27

#__ type_ start__ end____ width___ exp.time_
  6 omega   39.00  105.00   1.0000   30.0000
omega____ theta____ kappa____ phi______ frames
    -      113.0000  -94.0000 -120.0000 66

#__ type_ start__ end____ width___ exp.time_
  7 omega   51.00  143.00   1.0000   30.0000
omega____ theta____ kappa____ phi______ frames
    -      113.0000  -61.0000   60.0000 92

#__ type_ start__ end____ width___ exp.time_
  8 omega   35.00   90.00   1.0000   30.0000
omega____ theta____ kappa____ phi______ frames
    -      113.0000  -30.0000 -150.0000 55

#__ type_ start__ end____ width___ exp.time_
  9 omega   52.00   99.00   1.0000   30.0000
omega____ theta____ kappa____ phi______ frames
    -      113.0000  -45.0000  -30.0000 47

#__ type_ start__ end____ width___ exp.time_
 10 omega   64.00   92.00   1.0000   30.0000
omega____ theta____ kappa____ phi______ frames
    -      113.0000  178.0000 -180.0000 28

#__ type_ start__ end____ width___ exp.time_
 11 omega   41.00   80.00   1.0000   30.0000
omega____ theta____ kappa____ phi______ frames
    -      113.0000  -30.0000  -60.0000 39

#__ type_ start__ end____ width___ exp.time_
 12 omega   87.00  114.00   1.0000   30.0000
omega____ theta____ kappa____ phi______ frames
    -      113.0000   45.0000  -30.0000 27

#__ type_ start__ end____ width___ exp.time_
 13 omega  139.00  174.00   1.0000   30.0000
omega____ theta____ kappa____ phi______ frames
    -      113.0000   45.0000  -30.0000 35

#__ type_ start__ end____ width___ exp.time_
 14 omega   40.00   91.00   1.0000   30.0000
omega____ theta____ kappa____ phi______ frames
    -      113.0000  -30.0000   60.0000 51

#__ type_ start__ end____ width___ exp.time_
 15 omega   79.00  178.00   1.0000   30.0000
omega____ theta____ kappa____ phi______ frames
    -      113.0000   77.0000 -150.0000 99
;
_diffrn_measurement_device_type 'SuperNova, Dual, Cu at zero, Atlas'
_diffrn_measurement_method '\w scans'
_diffrn_orient_matrix_UB_11 -0.1599487000
_diffrn_orient_matrix_UB_12 -0.0090575000
_diffrn_orient_matrix_UB_13 -0.0154472000
_diffrn_orient_matrix_UB_21 -0.0234167000
_diffrn_orient_matrix_UB_22 0.0694085000
_diffrn_orient_matrix_UB_23 -0.0576265000
_diffrn_orient_matrix_UB_31 -0.0043020000
_diffrn_orient_matrix_UB_32 -0.0409595000
_diffrn_orient_matrix_UB_33 -0.0943795000
_diffrn_radiation_monochromator mirror
_diffrn_radiation_type CuK\a
_diffrn_radiation_wavelength 1.54184
_diffrn_reflns_av_unetI/netI 0.0830
_diffrn_reflns_Laue_measured_fraction_full 1.000
_diffrn_reflns_Laue_measured_fraction_max 0.984
_diffrn_reflns_point_group_measured_fraction_full 1.000
_diffrn_reflns_point_group_measured_fraction_max 0.984
_diffrn_reflns_theta_full 67.684
_diffrn_reflns_theta_max 76.319
_diffrn_reflns_theta_min 3.204
_diffrn_source 'SuperNova (Cu) X-ray Source'
_diffrn_source_current n/a
_diffrn_source_voltage n/a
_exptl_absorpt_coefficient_mu 3.981
_exptl_absorpt_correction_T_max 1.00000
_exptl_absorpt_correction_T_min 0.45500
_exptl_absorpt_correction_type multi-scan
_exptl_absorpt_process_details
;
CrysAlisPro, Agilent Technologies,
Version 1.171.36.28 (release 01-02-2013 CrysAlis171 .NET)
(compiled Feb  1 2013,16:14:44)
Empirical absorption correction using spherical harmonics,
 implemented in SCALE3 ABSPACK scaling algorithm.
;
_exptl_crystal_density_diffrn 1.230
_exptl_crystal_F_000 938
_exptl_crystal_size_max 0.15
_exptl_crystal_size_mid 0.11
_exptl_crystal_size_min 0.08
_refine_diff_density_max 1.842
_refine_diff_density_min -1.500
_refine_diff_density_rms 0.117
_refine_ls_extinction_method none
_refine_ls_goodness_of_fit_ref 0.981
_refine_ls_hydrogen_treatment constr
_refine_ls_matrix_type full
_refine_ls_number_parameters 229
_refine_ls_number_reflns 5450
_refine_ls_number_restraints 0
_refine_ls_restrained_S_all 0.981
_refine_ls_R_factor_all 0.1282
_refine_ls_R_factor_gt 0.0794
_refine_ls_shift/su_max 0.000
_refine_ls_shift/su_mean 0.000
_refine_ls_structure_factor_coef Fsqd
_refine_ls_weighting_details
;
 w=1/[\s^2^(Fo^2^)+(0.1176P)^2^]
 where P=(Fo^2^+2Fc^2^)/3
;
_refine_ls_weighting_scheme calc
_refine_ls_wR_factor_gt 0.2185
_refine_ls_wR_factor_ref 0.2373
_reflns_Friedel_coverage 0.000
_reflns_number_gt 2583
_reflns_number_total 5450
_reflns_threshold_expression 'I > 2\s(I)'
_cod_data_source_file c7md00462a2.cif
_cod_data_source_block 2
_cod_depositor_comments 'Adding full bibliography for 7121054--7121055.cif.'
_cod_database_code 7121055
_shelxl_version_number 2013-2
_shelx_space_group_comment
;
The symmetry employed for this shelxl refinement is uniquely defined
by the following loop, which should always be used as a source of
symmetry information in preference to the above space-group names.
They are only intended as comments.
;
_shelx_estimated_absorpt_t_max 0.741
_shelx_estimated_absorpt_t_min 0.587
_reflns_odcompleteness_completeness 99.92
_reflns_odcompleteness_iscentric 1
_reflns_odcompleteness_theta 71.98
_olex2_refinement_description
;
1. Fixed Uiso
 At 1.2 times of:
  All C(H) groups, All C(H,H) groups
2.a Secondary CH2 refined with riding coordinates:
 C13(H13A,H13B)
2.b Aromatic/amide H refined with riding coordinates:
 C15(H15), C1(H1), C11(H11), C4(H4), C2(H2), C3(H3), C9(H9), C18(H18),
 C16(H16), C8(H8), C10(H10), C19(H19)
;
_olex2_submission_special_instructions 'No special instructions were received'

loop_
_space_group_symop_operation_xyz
'x, y, z'
'-x, y+1/2, -z'
'-x, -y, -z'
'x, -y-1/2, z'

loop_
_atom_site_label
_atom_site_type_symbol
_atom_site_fract_x
_atom_site_fract_y
_atom_site_fract_z
_atom_site_U_iso_or_equiv
_atom_site_adp_type
_atom_site_occupancy
_atom_site_site_symmetry_order
_atom_site_calc_flag
_atom_site_refinement_flags_posn
_atom_site_refinement_flags_adp
_atom_site_refinement_flags_occupancy
Br1 Br 0.37726(7) 0.63043(6) 0.56989(7) 0.0768(3) Uani 1 1 d . . .
Cu1 Cu 0.14848(10) 0.66639(7) 0.46443(9) 0.0691(4) Uani 1 1 d . . .
Br2 Br 0.1386(3) 0.7500 0.31855(15) 0.1218(7) Uani 1 2 d S T P
N3 N 0.0081(6) 0.4887(4) 0.3172(6) 0.0704(19) Uani 1 1 d . . .
N1 N -0.0460(5) 0.6262(4) 0.4807(5) 0.0616(17) Uani 1 1 d . . .
C7 C 0.1332(8) 0.4882(6) 0.2866(7) 0.077(3) Uani 1 1 d . . .
C17 C -0.4416(8) 0.4908(6) 0.0421(6) 0.070(2) Uani 1 1 d . . .
C15 C -0.3174(10) 0.4070(6) 0.1614(7) 0.086(3) Uani 1 1 d . . .
H15 H -0.3124 0.3619 0.1875 0.104 Uiso 1 1 calc R . .
C14 C -0.2200(7) 0.4565(5) 0.1999(6) 0.068(2) Uani 1 1 d . . .
C1 C -0.1231(7) 0.6552(5) 0.5354(7) 0.070(2) Uani 1 1 d . . .
H1 H -0.0878 0.6937 0.5738 0.084 Uiso 1 1 calc R . .
C11 C 0.3419(8) 0.5585(7) 0.3156(7) 0.096(4) Uani 1 1 d . . .
H11 H 0.3936 0.5967 0.3458 0.115 Uiso 1 1 calc R . .
C4 C -0.2259(8) 0.5406(5) 0.4224(7) 0.077(3) Uani 1 1 d . . .
H4 H -0.2577 0.5024 0.3825 0.093 Uiso 1 1 calc R . .
N2 N 0.1271(6) 0.5831(5) 0.3821(5) 0.075(2) Uani 1 1 d . . .
C2 C -0.2567(7) 0.6293(6) 0.5372(7) 0.078(3) Uani 1 1 d . . .
H2 H -0.3107 0.6507 0.5750 0.093 Uiso 1 1 calc R . .
C5 C -0.0943(7) 0.5713(6) 0.4270(6) 0.073(3) Uani 1 1 d . . .
C12 C 0.2056(7) 0.5452(6) 0.3279(6) 0.073(3) Uani 1 1 d . . .
C13 C -0.1039(8) 0.4350(5) 0.2885(7) 0.077(3) Uani 1 1 d . . .
H13A H -0.1461 0.4264 0.3429 0.093 Uiso 1 1 calc R . .
H13B H -0.0618 0.3914 0.2741 0.093 Uiso 1 1 calc R . .
C3 C -0.3060(7) 0.5705(6) 0.4805(7) 0.076(3) Uani 1 1 d . . .
H3 H -0.3929 0.5513 0.4818 0.091 Uiso 1 1 calc R . .
C6 C 0.0095(7) 0.5447(5) 0.3739(6) 0.067(2) Uani 1 1 d . . .
C9 C 0.3173(12) 0.4605(8) 0.2156(9) 0.112(4) Uani 1 1 d . . .
H9 H 0.3525 0.4340 0.1715 0.134 Uiso 1 1 calc R . .
C18 C -0.3411(11) 0.5396(6) 0.0819(9) 0.115(5) Uani 1 1 d . . .
H18 H -0.3458 0.5848 0.0562 0.138 Uiso 1 1 calc R . .
C16 C -0.4268(9) 0.4255(7) 0.0806(7) 0.089(3) Uani 1 1 d . . .
H16 H -0.4913 0.3912 0.0529 0.107 Uiso 1 1 calc R . .
C8 C 0.1834(10) 0.4404(7) 0.2314(8) 0.099(4) Uani 1 1 d . . .
H8 H 0.1363 0.3995 0.2068 0.119 Uiso 1 1 calc R . .
C10 C 0.3958(9) 0.5139(6) 0.2584(8) 0.089(3) Uani 1 1 d . . .
H10 H 0.4860 0.5207 0.2493 0.107 Uiso 1 1 calc R . .
C19 C -0.2295(10) 0.5213(6) 0.1628(9) 0.099(4) Uani 1 1 d . . .
H19 H -0.1628 0.5549 0.1898 0.118 Uiso 1 1 calc R . .
O1 O 0.1347(7) 0.7500 0.5368(6) 0.0619(19) Uani 1 2 d S T P

loop_
_atom_site_aniso_label
_atom_site_aniso_U_11
_atom_site_aniso_U_22
_atom_site_aniso_U_33
_atom_site_aniso_U_23
_atom_site_aniso_U_13
_atom_site_aniso_U_12
Br1 0.0296(3) 0.1160(8) 0.0809(6) -0.0038(6) 0.0050(3) 0.0005(4)
Cu1 0.0322(4) 0.1095(10) 0.0634(7) -0.0013(7) 0.0069(4) -0.0016(5)
Br2 0.165(2) 0.1269(15) 0.0833(12) 0.000 0.0486(13) 0.000
N3 0.038(3) 0.094(5) 0.073(5) -0.006(4) 0.001(3) -0.002(3)
N1 0.030(2) 0.089(5) 0.066(4) -0.002(4) 0.011(2) -0.009(3)
C7 0.039(3) 0.117(8) 0.070(5) 0.002(5) 0.002(4) 0.007(4)
C17 0.042(3) 0.106(7) 0.060(5) -0.001(5) 0.007(3) -0.012(4)
C15 0.069(5) 0.096(7) 0.078(6) -0.011(6) -0.014(5) -0.006(5)
C14 0.040(3) 0.101(7) 0.061(5) -0.001(5) 0.010(3) -0.006(4)
C1 0.035(3) 0.101(7) 0.076(5) 0.009(5) 0.013(3) 0.003(3)
C11 0.034(3) 0.193(12) 0.057(5) 0.000(6) 0.005(3) 0.005(5)
C4 0.043(4) 0.107(7) 0.074(6) 0.004(5) -0.002(4) -0.009(4)
N2 0.032(3) 0.129(7) 0.059(4) 0.010(4) 0.001(3) -0.001(3)
C2 0.034(3) 0.127(8) 0.074(6) 0.027(6) 0.018(3) 0.014(4)
C5 0.034(3) 0.129(8) 0.055(5) 0.029(5) 0.010(3) 0.019(4)
C12 0.033(3) 0.132(8) 0.052(4) 0.004(5) 0.004(3) 0.006(4)
C13 0.041(3) 0.105(7) 0.080(6) -0.006(5) 0.003(4) -0.007(4)
C3 0.033(3) 0.120(8) 0.070(6) 0.010(5) 0.006(3) 0.004(4)
C6 0.036(3) 0.105(7) 0.055(5) 0.009(5) 0.004(3) 0.006(4)
C9 0.075(6) 0.168(12) 0.100(9) -0.030(8) 0.036(6) 0.012(7)
C18 0.080(6) 0.116(9) 0.119(10) 0.030(7) -0.038(6) -0.043(6)
C16 0.054(4) 0.130(10) 0.072(6) -0.025(6) -0.007(4) -0.007(5)
C8 0.061(5) 0.166(11) 0.066(6) 0.002(7) 0.006(4) 0.001(6)
C10 0.049(4) 0.133(9) 0.089(7) -0.007(6) 0.024(5) 0.005(5)
C19 0.060(5) 0.110(8) 0.107(8) 0.000(7) -0.019(5) -0.029(5)
O1 0.037(3) 0.082(5) 0.066(5) 0.000 0.010(3) 0.000

loop_
_atom_type_symbol
_atom_type_description
_atom_type_scat_dispersion_real
_atom_type_scat_dispersion_imag
_atom_type_scat_source
C C 0.0181 0.0091 'International Tables Vol C Tables 4.2.6.8 and 6.1.1.4'
H H 0.0000 0.0000 'International Tables Vol C Tables 4.2.6.8 and 6.1.1.4'
Br Br -0.6763 1.2805 'International Tables Vol C Tables 4.2.6.8 and 6.1.1.4'
Cu Cu -1.9646 0.5888 'International Tables Vol C Tables 4.2.6.8 and 6.1.1.4'
N N 0.0311 0.0180 'International Tables Vol C Tables 4.2.6.8 and 6.1.1.4'
O O 0.0492 0.0322 'International Tables Vol C Tables 4.2.6.8 and 6.1.1.4'

loop_
_geom_angle_atom_site_label_1
_geom_angle_atom_site_label_2
_geom_angle_atom_site_label_3
_geom_angle
_geom_angle_site_symmetry_1
_geom_angle_site_symmetry_3
Br1 Cu1 Br2 120.67(8) . .
N1 Cu1 Br1 123.0(2) . .
N1 Cu1 Br2 116.2(2) . .
N2 Cu1 Br1 95.33(19) . .
N2 Cu1 Br2 92.4(2) . .
N2 Cu1 N1 78.3(3) . .
O1 Cu1 Br1 94.2(2) . .
O1 Cu1 Br2 85.7(2) . .
O1 Cu1 N1 93.7(3) . .
O1 Cu1 N2 169.9(3) . .
Cu1 Br2 Cu1 75.62(8) . 4_575
C7 N3 C13 123.9(8) . .
C6 N3 C7 108.0(7) . .
C6 N3 C13 128.1(7) . .
C1 N1 Cu1 124.4(6) . .
C5 N1 Cu1 115.8(5) . .
C5 N1 C1 119.6(7) . .
C12 C7 N3 105.7(8) . .
C12 C7 C8 124.0(9) . .
C8 C7 N3 130.2(10) . .
C18 C17 C17 120.8(12) . 3_465
C16 C17 C17 122.0(10) . 3_465
C16 C17 C18 117.1(9) . .
C14 C15 C16 118.6(10) . .
C15 C14 C13 117.3(9) . .
C19 C14 C15 120.2(9) . .
C19 C14 C13 122.5(8) . .
N1 C1 C2 121.8(9) . .
C10 C11 C12 118.2(10) . .
C3 C4 C5 116.4(9) . .
C12 N2 Cu1 138.4(6) . .
C6 N2 Cu1 117.5(6) . .
C6 N2 C12 104.0(8) . .
C3 C2 C1 118.0(8) . .
N1 C5 C4 124.0(8) . .
N1 C5 C6 111.6(7) . .
C4 C5 C6 124.4(10) . .
C7 C12 C11 120.5(9) . .
C7 C12 N2 110.4(7) . .
N2 C12 C11 129.1(10) . .
N3 C13 C14 113.5(8) . .
C4 C3 C2 120.2(8) . .
N3 C6 N2 111.9(7) . .
N3 C6 C5 131.7(8) . .
N2 C6 C5 116.4(9) . .
C10 C9 C8 125.8(11) . .
C17 C18 C19 120.3(10) . .
C17 C16 C15 123.0(9) . .
C7 C8 C9 112.2(11) . .
C9 C10 C11 118.9(9) . .
C14 C19 C18 120.7(9) . .
Cu1 O1 Cu1 112.3(4) 4_575 .

loop_
_geom_bond_atom_site_label_1
_geom_bond_atom_site_label_2
_geom_bond_distance
_geom_bond_site_symmetry_2
Br1 Cu1 2.4816(13) .
Cu1 Br2 2.593(2) .
Cu1 N1 2.114(5) .
Cu1 N2 1.950(9) .
Cu1 O1 1.914(5) .
Br2 Cu1 2.593(2) 4_575
N3 C7 1.392(10) .
N3 C13 1.484(10) .
N3 C6 1.332(11) .
N1 C1 1.324(11) .
N1 C5 1.313(12) .
C7 C12 1.351(14) .
C7 C8 1.365(15) .
C17 C17 1.490(16) 3_465
C17 C18 1.375(12) .
C17 C16 1.350(14) .
C15 C14 1.361(12) .
C15 C16 1.418(13) .
C14 C13 1.540(12) .
C14 C19 1.335(13) .
C1 C2 1.403(10) .
C11 C12 1.409(10) .
C11 C10 1.363(14) .
C4 C5 1.402(11) .
C4 C3 1.385(13) .
N2 C12 1.407(11) .
N2 C6 1.346(10) .
C2 C3 1.396(14) .
C5 C6 1.487(11) .
C9 C8 1.433(15) .
C9 C10 1.331(16) .
C18 C19 1.430(13) .
O1 Cu1 1.914(5) 4_575

loop_
_platon_squeeze_void_nr
_platon_squeeze_void_average_x
_platon_squeeze_void_average_y
_platon_squeeze_void_average_z
_platon_squeeze_void_volume
_platon_squeeze_void_count_electrons
_platon_squeeze_void_content
1 -0.020 0.000 0.000 1060 330 ' '
